data_7705442
loop_
_publ_author_name
'Harloff, J\"org'
'Schulz, Axel'
'Stoer, Philip'
'Villinger, Alexander'

_publ_section_title
;
 Pseudohalide HCN aggregate ions:
 [N<sub>3</sub>(HCN)<sub>3</sub>]<sup>-</sup>,
 [OCN(HCN)<sub>3</sub>]<sup>-</sup>, [SCN(HCN)<sub>2</sub>]<sup>-</sup>
 and [P(CN&#x00B7;HCN)<sub>2</sub>]<sup>-</sup>&#x2009;.
;
_journal_issue 38
_journal_name_full 'Dalton transactions (Cambridge, England : 2003)'
_journal_page_first 13345
_journal_page_last 13351
_journal_paper_doi 10.1039/d0dt02973d
_journal_volume 49
_journal_year 2020
_chemical_formula_moiety 'C36 H30 N P2 +, C4 H3 N4 O -'
_chemical_formula_sum 'C40 H33 N5 O P2'
_chemical_formula_weight 661.65
_space_group_crystal_system monoclinic
_space_group_IT_number 15
_space_group_name_Hall '-C 2yc'
_space_group_name_H-M_alt 'C 1 2/c 1'
_atom_sites_solution_hydrogens geom
_audit_creation_method SHELXL-2014/7
_audit_update_record
;
2020-08-20 deposited with the CCDC.	2020-09-14 downloaded from the CCDC.
;
_cell_angle_alpha 90
_cell_angle_beta 115.7100(10)
_cell_angle_gamma 90
_cell_formula_units_Z 4
_cell_length_a 16.2482(5)
_cell_length_b 16.0014(5)
_cell_length_c 15.3207(5)
_cell_measurement_reflns_used 9928
_cell_measurement_temperature 123(2)
_cell_measurement_theta_max 33.51
_cell_measurement_theta_min 2.55
_cell_volume 3588.9(2)
_computing_cell_refinement 'Bruker Apex V7.51A'
_computing_data_collection 'Bruker Apex V7.51A'
_computing_data_reduction 'Bruker SAINT'
_computing_molecular_graphics 'ORTEP-3v2.01 (Farrugia, 1997)'
_computing_publication_material 'SHELXL-2014/7 (Sheldrick, 2014)'
_computing_structure_refinement 'SHELXL-2014/7 (Sheldrick, 2014)'
_computing_structure_solution 'Bruker SHELXTL'
_diffrn_ambient_temperature 123(2)
_diffrn_measured_fraction_theta_full 0.998
_diffrn_measured_fraction_theta_max 0.999
_diffrn_measurement_device_type 'Bruker D8 QUEST diffractometer'
_diffrn_measurement_method 'phi and omega scans'
_diffrn_radiation_type MoK\a
_diffrn_radiation_wavelength 0.71073
_diffrn_reflns_av_R_equivalents 0.0426
_diffrn_reflns_av_unetI/netI 0.0364
_diffrn_reflns_Laue_measured_fraction_full 0.998
_diffrn_reflns_Laue_measured_fraction_max 0.999
_diffrn_reflns_limit_h_max 24
_diffrn_reflns_limit_h_min -24
_diffrn_reflns_limit_k_max 23
_diffrn_reflns_limit_k_min -23
_diffrn_reflns_limit_l_max 22
_diffrn_reflns_limit_l_min -22
_diffrn_reflns_number 34657
_diffrn_reflns_point_group_measured_fraction_full 0.998
_diffrn_reflns_point_group_measured_fraction_max 0.999
_diffrn_reflns_theta_full 25.242
_diffrn_reflns_theta_max 31.999
_diffrn_reflns_theta_min 2.546
_diffrn_source 'microfocus sealed tube'
_exptl_absorpt_coefficient_mu 0.159
_exptl_absorpt_correction_T_max 0.7466
_exptl_absorpt_correction_T_min 0.6961
_exptl_absorpt_correction_type multi-scan
_exptl_absorpt_process_details '(SADABS; Sheldrick, 2014)'
_exptl_crystal_colour colourless
_exptl_crystal_density_diffrn 1.225
_exptl_crystal_description block
_exptl_crystal_F_000 1384
_exptl_crystal_size_max 0.240
_exptl_crystal_size_mid 0.200
_exptl_crystal_size_min 0.060
_refine_diff_density_max 0.355
_refine_diff_density_min -0.357
_refine_diff_density_rms 0.049
_refine_ls_extinction_method none
_refine_ls_goodness_of_fit_ref 1.019
_refine_ls_hydrogen_treatment constr
_refine_ls_matrix_type full
_refine_ls_number_parameters 286
_refine_ls_number_reflns 6213
_refine_ls_number_restraints 45
_refine_ls_restrained_S_all 1.017
_refine_ls_R_factor_all 0.0642
_refine_ls_R_factor_gt 0.0405
_refine_ls_shift/su_max 0.000
_refine_ls_shift/su_mean 0.000
_refine_ls_structure_factor_coef Fsqd
_refine_ls_weighting_details 'w=1/[\s^2^(Fo^2^)+(0.0459P)^2^+2.1996P] where P=(Fo^2^+2Fc^2^)/3'
_refine_ls_weighting_scheme calc
_refine_ls_wR_factor_gt 0.0931
_refine_ls_wR_factor_ref 0.1042
_reflns_Friedel_coverage 0.000
_reflns_number_gt 4672
_reflns_number_total 6213
_reflns_threshold_expression 'I > 2\s(I)'
_cod_data_source_file d0dt02973d2.cif
_cod_data_source_block av_ps291b
_cod_depositor_comments 'Adding full bibliography for 7705438--7705442.cif.'
_cod_original_sg_symbol_H-M 'C 2/c'
_cod_database_code 7705442
_shelx_shelxl_version_number 2014/7
_shelx_space_group_comment
;
The symmetry employed for this shelxl refinement is uniquely defined
by the following loop, which should always be used as a source of
symmetry information in preference to the above space-group names.
They are only intended as comments.
;
_shelx_estimated_absorpt_t_min 0.963
_shelx_estimated_absorpt_t_max 0.990

loop_
_space_group_symop_operation_xyz
'x, y, z'
'-x, y, -z+1/2'
'x+1/2, y+1/2, z'
'-x+1/2, y+1/2, -z+1/2'
'-x, -y, -z'
'x, -y, z-1/2'
'-x+1/2, -y+1/2, -z'
'x+1/2, -y+1/2, z-1/2'

loop_
_atom_site_label
_atom_site_type_symbol
_atom_site_fract_x
_atom_site_fract_y
_atom_site_fract_z
_atom_site_U_iso_or_equiv
_atom_site_adp_type
_atom_site_occupancy
_atom_site_site_symmetry_order
_atom_site_calc_flag
_atom_site_refinement_flags_posn
_atom_site_refinement_flags_adp
_atom_site_refinement_flags_occupancy
_atom_site_disorder_assembly
_atom_site_disorder_group
C1A C 0.4076(10) 0.0198(15) 0.5823(18) 0.032(3) Uani 0.261(13) 1 d D U P A -1
N1A N 0.3570(10) 0.0822(12) 0.5386(15) 0.042(2) Uani 0.261(13) 1 d D U P A -1
O1A O 0.4446(8) -0.0332(10) 0.6234(12) 0.044(3) Uani 0.261(13) 1 d D U P A -1
N2 N 0.5774(7) -0.0269(6) 0.9180(6) 0.062(2) Uani 0.5 1 d . . P B -1
C2 C 0.5382(4) -0.0427(4) 0.8368(4) 0.0424(11) Uani 0.5 1 d . . P B -1
H2 H 0.5059 -0.0558 0.7700 0.051 Uiso 0.5 1 calc R U P B -1
N3 N 0.6564(3) -0.1866(3) 0.6356(3) 0.0510(10) Uani 0.5 1 d . . P C -1
C3 C 0.5948(6) -0.1490(5) 0.6234(8) 0.0407(14) Uani 0.5 1 d . . P C -1
H3A H 0.5422 -0.1169 0.6130 0.049 Uiso 0.5 1 calc R U P C -1
N4 N 0.3929(2) 0.19938(18) 0.3208(2) 0.0492(7) Uani 0.5 1 d . . P D -1
C4 C 0.3847(6) 0.1666(5) 0.3808(7) 0.0419(16) Uani 0.5 1 d . . P D -1
H4A H 0.3778 0.1387 0.4319 0.050 Uiso 0.5 1 calc R U P D -1
P1 P 0.40598(2) 0.43730(2) 0.17272(2) 0.01596(7) Uani 1 1 d . . . . .
N5 N 0.5000 0.40133(8) 0.2500 0.0212(3) Uani 1 2 d S T P . .
C5 C 0.31861(7) 0.42732(6) 0.21417(8) 0.0186(2) Uani 1 1 d . . . . .
C6 C 0.22845(8) 0.44686(7) 0.15112(9) 0.0252(2) Uani 1 1 d . . . . .
H6 H 0.2141 0.4670 0.0878 0.030 Uiso 1 1 calc R U . . .
C7 C 0.15999(9) 0.43689(8) 0.18103(11) 0.0327(3) Uani 1 1 d . . . . .
H7 H 0.0986 0.4502 0.1384 0.039 Uiso 1 1 calc R U . . .
C8 C 0.18134(10) 0.40735(8) 0.27348(12) 0.0349(3) Uani 1 1 d . . . . .
H8 H 0.1343 0.4006 0.2940 0.042 Uiso 1 1 calc R U . . .
C9 C 0.27032(10) 0.38764(8) 0.33601(10) 0.0317(3) Uani 1 1 d . . . . .
H9 H 0.2843 0.3675 0.3992 0.038 Uiso 1 1 calc R U . . .
C10 C 0.33960(8) 0.39728(7) 0.30654(9) 0.0241(2) Uani 1 1 d . . . . .
H10 H 0.4008 0.3834 0.3493 0.029 Uiso 1 1 calc R U . . .
C11 C 0.40976(7) 0.54487(7) 0.14065(8) 0.0185(2) Uani 1 1 d . . . . .
C12 C 0.46432(8) 0.56568(8) 0.09407(9) 0.0260(2) Uani 1 1 d . . . . .
H12 H 0.4953 0.5230 0.0770 0.031 Uiso 1 1 calc R U . . .
C13 C 0.47325(10) 0.64828(9) 0.07272(10) 0.0347(3) Uani 1 1 d . . . . .
H13 H 0.5104 0.6623 0.0411 0.042 Uiso 1 1 calc R U . . .
C14 C 0.42817(11) 0.71035(9) 0.09738(10) 0.0381(3) Uani 1 1 d . . . . .
H14 H 0.4342 0.7670 0.0826 0.046 Uiso 1 1 calc R U . . .
C15 C 0.37448(11) 0.69033(8) 0.14338(12) 0.0395(3) Uani 1 1 d . . . . .
H15 H 0.3437 0.7334 0.1602 0.047 Uiso 1 1 calc R U . . .
C16 C 0.36486(9) 0.60768(7) 0.16540(10) 0.0279(3) Uani 1 1 d . . . . .
H16 H 0.3278 0.5943 0.1972 0.034 Uiso 1 1 calc R U . . .
C17 C 0.36879(7) 0.37662(7) 0.06367(8) 0.0188(2) Uani 1 1 d . . . . .
C18 C 0.39031(8) 0.29154(7) 0.07065(9) 0.0245(2) Uani 1 1 d . . . . .
H18 H 0.4278 0.2675 0.1318 0.029 Uiso 1 1 calc R U . . .
C19 C 0.35670(8) 0.24236(8) -0.01224(10) 0.0285(3) Uani 1 1 d . . . . .
H19 H 0.3714 0.1846 -0.0077 0.034 Uiso 1 1 calc R U . . .
C20 C 0.30181(8) 0.27730(8) -0.10153(9) 0.0276(3) Uani 1 1 d . . . . .
H20 H 0.2789 0.2433 -0.1580 0.033 Uiso 1 1 calc R U . . .
C21 C 0.28013(8) 0.36171(8) -0.10880(9) 0.0267(2) Uani 1 1 d . . . . .
H21 H 0.2426 0.3854 -0.1702 0.032 Uiso 1 1 calc R U . . .
C22 C 0.31326(8) 0.41152(7) -0.02645(8) 0.0226(2) Uani 1 1 d . . . . .
H22 H 0.2982 0.4692 -0.0314 0.027 Uiso 1 1 calc R U . . .
C1B C 0.4090(16) 0.0265(16) 0.576(2) 0.049(5) Uani 0.239(13) 1 d D U P A -2
N1B N 0.438(2) -0.0468(11) 0.608(2) 0.052(4) Uani 0.239(13) 1 d D U P A -2
O1B O 0.3798(11) 0.0860(12) 0.5473(15) 0.058(4) Uani 0.239(13) 1 d D U P A -2

loop_
_atom_site_aniso_label
_atom_site_aniso_U_11
_atom_site_aniso_U_22
_atom_site_aniso_U_33
_atom_site_aniso_U_23
_atom_site_aniso_U_13
_atom_site_aniso_U_12
C1A 0.019(4) 0.048(6) 0.029(5) -0.012(5) 0.010(3) -0.015(4)
N1A 0.043(4) 0.048(5) 0.033(4) -0.004(3) 0.014(3) -0.005(4)
O1A 0.020(4) 0.065(6) 0.042(6) -0.008(5) 0.007(4) 0.005(3)
N2 0.037(3) 0.092(6) 0.048(4) 0.005(4) 0.009(3) 0.011(3)
C2 0.026(2) 0.053(3) 0.045(3) 0.006(2) 0.012(2) 0.0016(17)
N3 0.047(2) 0.0380(19) 0.061(2) -0.0105(16) 0.016(2) -0.0020(17)
C3 0.042(4) 0.032(3) 0.042(2) -0.011(2) 0.012(2) -0.007(2)
N4 0.0545(17) 0.0382(15) 0.0412(15) -0.0032(12) 0.0081(13) -0.0075(12)
C4 0.042(5) 0.034(4) 0.037(2) -0.010(3) 0.005(3) -0.002(3)
P1 0.01369(12) 0.01447(12) 0.01749(12) -0.00087(10) 0.00466(9) 0.00019(9)
N5 0.0165(6) 0.0169(6) 0.0249(6) 0.000 0.0038(5) 0.000
C5 0.0180(5) 0.0145(5) 0.0228(5) -0.0027(4) 0.0083(4) -0.0014(4)
C6 0.0195(5) 0.0238(6) 0.0305(6) 0.0009(4) 0.0092(4) 0.0023(4)
C7 0.0213(5) 0.0258(6) 0.0536(8) -0.0019(6) 0.0186(6) 0.0021(5)
C8 0.0372(7) 0.0236(6) 0.0590(9) -0.0073(6) 0.0350(7) -0.0059(5)
C9 0.0418(7) 0.0253(6) 0.0367(7) -0.0029(5) 0.0252(6) -0.0094(5)
C10 0.0263(5) 0.0206(5) 0.0249(5) 0.0001(4) 0.0107(5) -0.0048(4)
C11 0.0180(5) 0.0170(5) 0.0171(5) 0.0005(4) 0.0045(4) -0.0010(4)
C12 0.0276(6) 0.0270(6) 0.0253(5) -0.0025(5) 0.0131(5) -0.0058(5)
C13 0.0418(7) 0.0347(7) 0.0288(6) 0.0002(5) 0.0166(6) -0.0152(6)
C14 0.0505(8) 0.0222(6) 0.0357(7) 0.0054(5) 0.0133(6) -0.0091(6)
C15 0.0520(8) 0.0163(6) 0.0544(9) 0.0032(6) 0.0268(7) 0.0048(6)
C16 0.0333(6) 0.0178(5) 0.0378(7) 0.0018(5) 0.0202(5) 0.0029(5)
C17 0.0153(4) 0.0187(5) 0.0210(5) -0.0044(4) 0.0068(4) -0.0008(4)
C18 0.0200(5) 0.0203(5) 0.0278(6) -0.0043(4) 0.0052(4) 0.0015(4)
C19 0.0252(6) 0.0204(5) 0.0365(7) -0.0092(5) 0.0101(5) -0.0010(4)
C20 0.0245(5) 0.0294(6) 0.0288(6) -0.0126(5) 0.0114(5) -0.0063(5)
C21 0.0261(6) 0.0305(6) 0.0207(5) -0.0043(5) 0.0076(4) -0.0029(5)
C22 0.0228(5) 0.0216(5) 0.0219(5) -0.0024(4) 0.0084(4) 0.0000(4)
C1B 0.064(9) 0.048(6) 0.038(7) -0.022(6) 0.026(6) -0.018(6)
N1B 0.072(9) 0.045(5) 0.044(8) -0.025(5) 0.031(7) -0.011(5)
O1B 0.079(9) 0.051(4) 0.045(6) -0.008(4) 0.028(6) -0.017(6)

loop_
_atom_type_symbol
_atom_type_description
_atom_type_scat_dispersion_real
_atom_type_scat_dispersion_imag
_atom_type_scat_source
C C 0.0033 0.0016 'International Tables Vol C Tables 4.2.6.8 and 6.1.1.4'
H H 0.0000 0.0000 'International Tables Vol C Tables 4.2.6.8 and 6.1.1.4'
N N 0.0061 0.0033 'International Tables Vol C Tables 4.2.6.8 and 6.1.1.4'
O O 0.0106 0.0060 'International Tables Vol C Tables 4.2.6.8 and 6.1.1.4'
P P 0.1023 0.0942 'International Tables Vol C Tables 4.2.6.8 and 6.1.1.4'

loop_
_geom_angle_atom_site_label_1
_geom_angle_atom_site_label_2
_geom_angle_atom_site_label_3
_geom_angle
_geom_angle_site_symmetry_1
_geom_angle_site_symmetry_3
_geom_angle_publ_flag
O1A C1A N1A 173(2) . . ?
N2 C2 H2 180.0 . . ?
N3 C3 H3A 180.0 . . ?
N4 C4 H4A 180.0 . . ?
N5 P1 C17 109.02(5) . . ?
N5 P1 C5 110.99(4) . . ?
C17 P1 C5 106.41(5) . . ?
N5 P1 C11 114.63(6) . . ?
C17 P1 C11 107.51(5) . . ?
C5 P1 C11 107.91(5) . . ?
P1 N5 P1 137.29(9) 2_655 . ?
C10 C5 C6 120.14(11) . . ?
C10 C5 P1 120.56(8) . . ?
C6 C5 P1 119.25(9) . . ?
C7 C6 C5 119.87(12) . . ?
C7 C6 H6 120.1 . . ?
C5 C6 H6 120.1 . . ?
C6 C7 C8 119.78(12) . . ?
C6 C7 H7 120.1 . . ?
C8 C7 H7 120.1 . . ?
C9 C8 C7 120.60(12) . . ?
C9 C8 H8 119.7 . . ?
C7 C8 H8 119.7 . . ?
C8 C9 C10 120.05(13) . . ?
C8 C9 H9 120.0 . . ?
C10 C9 H9 120.0 . . ?
C5 C10 C9 119.55(12) . . ?
C5 C10 H10 120.2 . . ?
C9 C10 H10 120.2 . . ?
C16 C11 C12 119.46(11) . . ?
C16 C11 P1 122.29(9) . . ?
C12 C11 P1 118.16(9) . . ?
C13 C12 C11 120.18(12) . . ?
C13 C12 H12 119.9 . . ?
C11 C12 H12 119.9 . . ?
C14 C13 C12 119.99(12) . . ?
C14 C13 H13 120.0 . . ?
C12 C13 H13 120.0 . . ?
C15 C14 C13 120.14(12) . . ?
C15 C14 H14 119.9 . . ?
C13 C14 H14 119.9 . . ?
C14 C15 C16 120.58(13) . . ?
C14 C15 H15 119.7 . . ?
C16 C15 H15 119.7 . . ?
C11 C16 C15 119.66(12) . . ?
C11 C16 H16 120.2 . . ?
C15 C16 H16 120.2 . . ?
C22 C17 C18 119.85(10) . . ?
C22 C17 P1 121.06(8) . . ?
C18 C17 P1 118.91(9) . . ?
C19 C18 C17 119.72(11) . . ?
C19 C18 H18 120.1 . . ?
C17 C18 H18 120.1 . . ?
C20 C19 C18 120.23(11) . . ?
C20 C19 H19 119.9 . . ?
C18 C19 H19 119.9 . . ?
C19 C20 C21 120.26(11) . . ?
C19 C20 H20 119.9 . . ?
C21 C20 H20 119.9 . . ?
C20 C21 C22 120.05(11) . . ?
C20 C21 H21 120.0 . . ?
C22 C21 H21 120.0 . . ?
C21 C22 C17 119.88(11) . . ?
C21 C22 H22 120.1 . . ?
C17 C22 H22 120.1 . . ?
O1B C1B N1B 176(3) . . ?

loop_
_geom_bond_atom_site_label_1
_geom_bond_atom_site_label_2
_geom_bond_distance
_geom_bond_site_symmetry_2
_geom_bond_publ_flag
C1A O1A 1.07(3) . ?
C1A N1A 1.28(3) . ?
N2 C2 1.153(8) . ?
C2 H2 0.9500 . ?
N3 C3 1.111(7) . ?
C3 H3A 0.9500 . ?
N4 C4 1.116(11) . ?
C4 H4A 0.9500 . ?
P1 N5 1.5804(6) . ?
P1 C17 1.7954(11) . ?
P1 C5 1.7960(11) . ?
P1 C11 1.7984(11) . ?
N5 P1 1.5804(6) 2_655 ?
C5 C10 1.3899(16) . ?
C5 C6 1.3961(15) . ?
C6 C7 1.3838(18) . ?
C6 H6 0.9500 . ?
C7 C8 1.387(2) . ?
C7 H7 0.9500 . ?
C8 C9 1.381(2) . ?
C8 H8 0.9500 . ?
C9 C10 1.3912(17) . ?
C9 H9 0.9500 . ?
C10 H10 0.9500 . ?
C11 C16 1.3879(16) . ?
C11 C12 1.3981(16) . ?
C12 C13 1.3843(18) . ?
C12 H12 0.9500 . ?
C13 C14 1.380(2) . ?
C13 H13 0.9500 . ?
C14 C15 1.376(2) . ?
C14 H14 0.9500 . ?
C15 C16 1.3903(18) . ?
C15 H15 0.9500 . ?
C16 H16 0.9500 . ?
C17 C22 1.3969(16) . ?
C17 C18 1.3981(16) . ?
C18 C19 1.3886(16) . ?
C18 H18 0.9500 . ?
C19 C20 1.3860(18) . ?
C19 H19 0.9500 . ?
C20 C21 1.3881(18) . ?
C20 H20 0.9500 . ?
C21 C22 1.3884(16) . ?
C21 H21 0.9500 . ?
C22 H22 0.9500 . ?
C1B O1B 1.07(3) . ?
C1B N1B 1.28(3) . ?

loop_
_geom_torsion_atom_site_label_1
_geom_torsion_atom_site_label_2
_geom_torsion_atom_site_label_3
_geom_torsion_atom_site_label_4
_geom_torsion
_geom_torsion_site_symmetry_1
_geom_torsion_site_symmetry_2
_geom_torsion_site_symmetry_3
_geom_torsion_site_symmetry_4
_geom_torsion_publ_flag
C17 P1 N5 P1 138.50(4) . . . 2_655 ?
C5 P1 N5 P1 -104.61(4) . . . 2_655 ?
C11 P1 N5 P1 17.96(4) . . . 2_655 ?
N5 P1 C5 C10 4.67(11) . . . . ?
C17 P1 C5 C10 123.16(9) . . . . ?
C11 P1 C5 C10 -121.70(9) . . . . ?
N5 P1 C5 C6 -172.71(9) . . . . ?
C17 P1 C5 C6 -54.23(10) . . . . ?
C11 P1 C5 C6 60.91(10) . . . . ?
C10 C5 C6 C7 0.52(17) . . . . ?
P1 C5 C6 C7 177.91(9) . . . . ?
C5 C6 C7 C8 -0.14(19) . . . . ?
C6 C7 C8 C9 -0.1(2) . . . . ?
C7 C8 C9 C10 0.0(2) . . . . ?
C6 C5 C10 C9 -0.65(17) . . . . ?
P1 C5 C10 C9 -178.02(9) . . . . ?
C8 C9 C10 C5 0.42(18) . . . . ?
N5 P1 C11 C16 -112.04(10) . . . . ?
C17 P1 C11 C16 126.59(10) . . . . ?
C5 P1 C11 C16 12.18(11) . . . . ?
N5 P1 C11 C12 64.23(10) . . . . ?
C17 P1 C11 C12 -57.14(10) . . . . ?
C5 P1 C11 C12 -171.55(9) . . . . ?
C16 C11 C12 C13 -0.12(18) . . . . ?
P1 C11 C12 C13 -176.50(10) . . . . ?
C11 C12 C13 C14 -0.04(19) . . . . ?
C12 C13 C14 C15 0.1(2) . . . . ?
C13 C14 C15 C16 -0.1(2) . . . . ?
C12 C11 C16 C15 0.18(19) . . . . ?
P1 C11 C16 C15 176.40(11) . . . . ?
C14 C15 C16 C11 -0.1(2) . . . . ?
N5 P1 C17 C22 -152.43(9) . . . . ?
C5 P1 C17 C22 87.80(10) . . . . ?
C11 P1 C17 C22 -27.61(10) . . . . ?
N5 P1 C17 C18 32.52(10) . . . . ?
C5 P1 C17 C18 -87.25(10) . . . . ?
C11 P1 C17 C18 157.34(9) . . . . ?
C22 C17 C18 C19 0.36(17) . . . . ?
P1 C17 C18 C19 175.47(9) . . . . ?
C17 C18 C19 C20 -0.20(18) . . . . ?
C18 C19 C20 C21 0.10(19) . . . . ?
C19 C20 C21 C22 -0.15(19) . . . . ?
C20 C21 C22 C17 0.30(18) . . . . ?
C18 C17 C22 C21 -0.41(17) . . . . ?
P1 C17 C22 C21 -175.41(9) . . . . ?
